data_7128255
loop_
_publ_author_name
'Ponce-de-Le\'on, Jaime'
'Infante, Rebeca'
'Espinet, Pablo'

_publ_section_title
;
 Easy wide scope access to luminescent fluorophosphoranes.
;
_journal_issue 44
_journal_name_full 'Chemical communications (Cambridge, England)'
_journal_page_first 5458
_journal_page_last 5461
_journal_paper_doi 10.1039/d1cc00976a
_journal_volume 57
_journal_year 2021
_chemical_formula_moiety 'C24 H14 F5 P'
_chemical_formula_sum 'C24 H14 F5 P'
_chemical_formula_weight 428.32
_space_group_crystal_system orthorhombic
_space_group_IT_number 19
_space_group_name_Hall 'P 2ac 2ab'
_space_group_name_H-M_alt 'P 21 21 21'
_atom_sites_solution_hydrogens geom
_atom_sites_solution_primary dual
_audit_creation_date 2020-10-08
_audit_creation_method
;
Olex2 1.3
(compiled 2020.07.31 svn.rc2a77460 for OlexSys, GUI svn.r6145)
;
_audit_update_record
;
2021-01-24 deposited with the CCDC.	2021-04-30 downloaded from the CCDC.
;
_cell_angle_alpha 90
_cell_angle_beta 90
_cell_angle_gamma 90
_cell_formula_units_Z 4
_cell_length_a 9.4654(5)
_cell_length_b 11.0784(6)
_cell_length_c 18.2148(10)
_cell_measurement_reflns_used 2324
_cell_measurement_temperature 297.5(7)
_cell_measurement_theta_max 27.8970
_cell_measurement_theta_min 4.2300
_cell_volume 1910.03(18)
_computing_cell_refinement 'CrysAlisPro 1.171.39.45g (Rigaku OD, 2018)'
_computing_data_collection 'CrysAlisPro 1.171.39.45g (Rigaku OD, 2018)'
_computing_data_reduction 'CrysAlisPro 1.171.39.45g (Rigaku OD, 2018)'
_computing_molecular_graphics 'Olex2 1.3 (Dolomanov et al., 2009)'
_computing_publication_material 'Olex2 1.3 (Dolomanov et al., 2009)'
_computing_structure_refinement 'SHELXL 2018/3 (Sheldrick, 2015)'
_computing_structure_solution 'SHELXT 2018/2 (Sheldrick, 2018)'
_diffrn_ambient_environment air
_diffrn_ambient_temperature 297.5(7)
_diffrn_detector 'CCD plate'
_diffrn_detector_area_resol_mean 10.4757
_diffrn_detector_type Atlas
_diffrn_measured_fraction_theta_full 0.996
_diffrn_measured_fraction_theta_max 0.858
_diffrn_measurement_details
;
List of Runs (angles in degrees, time in seconds):

  # Type    Start    End  Width  t~exp~   \w     \q     \k     \f   Frames
#--------------------------------------------------------------------------
  1  \w    -34.00  58.00   1.00   13.09    --  -10.48  77.00-180.00   92
  2  \w     40.00  85.00   1.00   13.09    --   12.36-178.00  60.00   45
;
_diffrn_measurement_device 'four-circle diffractometer'
_diffrn_measurement_device_type 'SuperNova, Dual, Cu at home/near, Atlas'
_diffrn_measurement_method '\w scans'
_diffrn_orient_matrix_type 'CrysAlisPro convention (1999,Acta A55,543-557)'
_diffrn_orient_matrix_UB_11 -0.0240716000
_diffrn_orient_matrix_UB_12 -0.0403131000
_diffrn_orient_matrix_UB_13 -0.0275142000
_diffrn_orient_matrix_UB_21 -0.0633812000
_diffrn_orient_matrix_UB_22 0.0337260000
_diffrn_orient_matrix_UB_23 -0.0033342000
_diffrn_orient_matrix_UB_31 0.0319763000
_diffrn_orient_matrix_UB_32 0.0365864000
_diffrn_orient_matrix_UB_33 -0.0273230000
_diffrn_radiation_monochromator mirror
_diffrn_radiation_probe x-ray
_diffrn_radiation_type 'Mo K\a'
_diffrn_radiation_wavelength 0.71073
_diffrn_reflns_av_R_equivalents 0.0275
_diffrn_reflns_av_unetI/netI 0.0491
_diffrn_reflns_Laue_measured_fraction_full 0.996
_diffrn_reflns_Laue_measured_fraction_max 0.858
_diffrn_reflns_limit_h_max 12
_diffrn_reflns_limit_h_min -9
_diffrn_reflns_limit_k_max 14
_diffrn_reflns_limit_k_min -11
_diffrn_reflns_limit_l_max 25
_diffrn_reflns_limit_l_min -25
_diffrn_reflns_number 7141
_diffrn_reflns_point_group_measured_fraction_full 0.916
_diffrn_reflns_point_group_measured_fraction_max 0.747
_diffrn_reflns_theta_full 25.242
_diffrn_reflns_theta_max 29.659
_diffrn_reflns_theta_min 3.608
_diffrn_source 'micro-focus sealed X-ray tube'
_diffrn_source_type 'SuperNova (Mo) X-ray Source'
_exptl_absorpt_coefficient_mu 0.199
_exptl_absorpt_correction_T_max 0.988
_exptl_absorpt_correction_T_min 0.977
_exptl_absorpt_correction_type analytical
_exptl_absorpt_process_details
;
CrysAlisPro 1.171.39.45g (Rigaku Oxford Diffraction, 2018)
Analytical numeric absorption correction using a multifaceted crystal
			model based on expressions derived by R.C. Clark & J.S. Reid.
(Clark, R. C. & Reid, J. S. (1995). Acta Cryst. A51, 887-897)
Empirical absorption correction using spherical harmonics,
 implemented in SCALE3 ABSPACK scaling algorithm.
;
_exptl_crystal_colour colourless
_exptl_crystal_colour_primary colourless
_exptl_crystal_density_diffrn 1.489
_exptl_crystal_description prism
_exptl_crystal_F_000 872
_exptl_crystal_preparation Luminescent
_exptl_crystal_recrystallization_method 'Re-crystallisation from solvent: CHCl3'
_exptl_crystal_size_max 0.323
_exptl_crystal_size_mid 0.159
_exptl_crystal_size_min 0.132
_refine_diff_density_max 0.240
_refine_diff_density_min -0.211
_refine_diff_density_rms 0.044
_refine_ls_abs_structure_details
;
 Flack x determined using 891 quotients [(I+)-(I-)]/[(I+)+(I-)]
 (Parsons, Flack and Wagner, Acta Cryst. B69 (2013) 249-259).
;
_refine_ls_abs_structure_Flack -0.06(8)
_refine_ls_extinction_method none
_refine_ls_goodness_of_fit_ref 1.058
_refine_ls_hydrogen_treatment constr
_refine_ls_matrix_type full
_refine_ls_number_parameters 271
_refine_ls_number_reflns 4039
_refine_ls_number_restraints 0
_refine_ls_restrained_S_all 1.058
_refine_ls_R_factor_all 0.0703
_refine_ls_R_factor_gt 0.0442
_refine_ls_shift/su_max 0.000
_refine_ls_shift/su_mean 0.000
_refine_ls_structure_factor_coef Fsqd
_refine_ls_weighting_details 'w=1/[\s^2^(Fo^2^)+(0.0346P)^2^+0.2106P] where P=(Fo^2^+2Fc^2^)/3'
_refine_ls_weighting_scheme calc
_refine_ls_wR_factor_gt 0.0825
_refine_ls_wR_factor_ref 0.0985
_reflns_Friedel_coverage 0.540
_reflns_Friedel_fraction_full 0.808
_reflns_Friedel_fraction_max 0.602
_reflns_number_gt 3029
_reflns_number_total 4039
_reflns_threshold_expression 'I > 2\s(I)'
_cod_data_source_file d1cc00976a2.cif
_cod_data_source_block 6
_cod_depositor_comments 'Adding full bibliography for 7128255--7128257.cif.'
_cod_database_code 7128255
_shelx_shelxl_version_number 2018/3
_chemical_oxdiff_formula 'C24 H14 F5 P'
_chemical_oxdiff_usercomment 'colorless prism'
_shelx_space_group_comment
;
The symmetry employed for this shelxl refinement is uniquely defined
by the following loop, which should always be used as a source of
symmetry information in preference to the above space-group names.
They are only intended as comments.
;
_reflns_odcompleteness_completeness 99.56
_reflns_odcompleteness_iscentric 1
_reflns_odcompleteness_theta 26.32
_olex2_refinement_description
;
1. Fixed Uiso
 At 1.2 times of:
  All C(H) groups
2.a Aromatic/amide H refined with riding coordinates:
 C14(H14), C20(H20), C15(H15), C18(H18), C5(H5), C4(H4), C24(H24), C2(H2),
 C23(H23), C22(H22), C21(H21), C17(H17), C16(H16), C3(H3)
;
_olex2_submission_special_instructions 'No special instructions were received'
_oxdiff_exptl_absorpt_empirical_details
;
Empirical correction (ABSPACK) includes:
- Absorption correction using spherical harmonics
- Frame scaling
;
_oxdiff_exptl_absorpt_empirical_full_max 1.085
_oxdiff_exptl_absorpt_empirical_full_min 0.897

loop_
_space_group_symop_operation_xyz
'x, y, z'
'-x+1/2, -y, z+1/2'
'-x, y+1/2, -z+1/2'
'x+1/2, -y+1/2, -z'

loop_
_atom_site_label
_atom_site_type_symbol
_atom_site_fract_x
_atom_site_fract_y
_atom_site_fract_z
_atom_site_U_iso_or_equiv
_atom_site_adp_type
_atom_site_occupancy
_atom_site_site_symmetry_order
_atom_site_calc_flag
_atom_site_refinement_flags_posn
_atom_site_refinement_flags_adp
_atom_site_refinement_flags_occupancy
_atom_site_disorder_assembly
_atom_site_disorder_group
P1 P 0.40363(9) 0.65589(8) 0.71047(4) 0.0377(2) Uani 1 1 d . . . . .
F1 F 0.4680(2) 0.78431(17) 0.74873(11) 0.0546(6) Uani 1 1 d . . . . .
F5 F 0.1049(2) 0.5076(2) 0.70969(12) 0.0640(6) Uani 1 1 d . . . . .
F2 F 0.5156(3) 0.2838(2) 0.55265(13) 0.0739(8) Uani 1 1 d . . . . .
F4 F 0.0558(3) 0.2929(2) 0.64495(15) 0.0895(9) Uani 1 1 d . . . . .
F3 F 0.2606(3) 0.1832(2) 0.56637(15) 0.0915(9) Uani 1 1 d . . . . .
C7 C 0.4472(3) 0.4493(3) 0.62796(16) 0.0366(7) Uani 1 1 d . . . . .
C11 C 0.2106(4) 0.4547(3) 0.67178(18) 0.0442(8) Uani 1 1 d . . . . .
C6 C 0.5821(4) 0.5150(3) 0.63051(17) 0.0417(8) Uani 1 1 d . . . . .
C13 C 0.2773(4) 0.7479(3) 0.65944(18) 0.0407(8) Uani 1 1 d . . . . .
C1 C 0.5757(3) 0.6217(3) 0.67077(16) 0.0412(8) Uani 1 1 d . . . . .
C14 C 0.2550(4) 0.7257(3) 0.58564(19) 0.0472(9) Uani 1 1 d . . . . .
H14 H 0.301504 0.661548 0.563334 0.057 Uiso 1 1 calc R U . . .
C8 C 0.4179(4) 0.3414(3) 0.59325(18) 0.0486(9) Uani 1 1 d . . . . .
C19 C 0.3661(4) 0.6022(3) 0.80284(17) 0.0413(8) Uani 1 1 d . . . . .
C12 C 0.3406(3) 0.5081(3) 0.66732(17) 0.0376(8) Uani 1 1 d . . . . .
C20 C 0.2441(4) 0.6351(4) 0.84025(19) 0.0545(10) Uani 1 1 d . . . . .
H20 H 0.177081 0.683774 0.817536 0.065 Uiso 1 1 calc R U . . .
C15 C 0.1657(4) 0.7962(4) 0.5445(2) 0.0615(11) Uani 1 1 d . . . . .
H15 H 0.153338 0.780484 0.494781 0.074 Uiso 1 1 calc R U . . .
C10 C 0.1840(4) 0.3446(4) 0.6389(2) 0.0573(11) Uani 1 1 d . . . . .
C18 C 0.2079(4) 0.8452(3) 0.6912(2) 0.0537(9) Uani 1 1 d . . . . .
H18 H 0.222908 0.863193 0.740499 0.064 Uiso 1 1 calc R U . . .
C5 C 0.7099(4) 0.4786(4) 0.5997(2) 0.0572(11) Uani 1 1 d . . . . .
H5 H 0.715443 0.407097 0.573106 0.069 Uiso 1 1 calc R U . . .
C9 C 0.2873(5) 0.2891(4) 0.5996(2) 0.0586(11) Uani 1 1 d . . . . .
C4 C 0.8283(4) 0.5497(5) 0.6090(3) 0.0752(14) Uani 1 1 d . . . . .
H4 H 0.913419 0.525722 0.588093 0.090 Uiso 1 1 calc R U . . .
C24 C 0.4634(5) 0.5297(4) 0.8371(2) 0.0585(11) Uani 1 1 d . . . . .
H24 H 0.545394 0.506973 0.812609 0.070 Uiso 1 1 calc R U . . .
C2 C 0.6955(4) 0.6928(4) 0.6790(2) 0.0611(11) Uani 1 1 d . . . . .
H2 H 0.691076 0.765113 0.704787 0.073 Uiso 1 1 calc R U . . .
C23 C 0.4396(6) 0.4900(4) 0.9086(2) 0.0721(13) Uani 1 1 d . . . . .
H23 H 0.505557 0.440761 0.931720 0.087 Uiso 1 1 calc R U . . .
C22 C 0.3197(6) 0.5233(4) 0.9448(2) 0.0709(14) Uani 1 1 d . . . . .
H22 H 0.303873 0.496959 0.992555 0.085 Uiso 1 1 calc R U . . .
C21 C 0.2229(5) 0.5957(4) 0.9107(2) 0.0645(12) Uani 1 1 d . . . . .
H21 H 0.141381 0.618417 0.935604 0.077 Uiso 1 1 calc R U . . .
C17 C 0.1163(5) 0.9157(4) 0.6501(3) 0.0683(12) Uani 1 1 d . . . . .
H17 H 0.069349 0.980192 0.671827 0.082 Uiso 1 1 calc R U . . .
C16 C 0.0949(5) 0.8901(4) 0.5772(2) 0.0708(12) Uani 1 1 d . . . . .
H16 H 0.032250 0.936536 0.549803 0.085 Uiso 1 1 calc R U . . .
C3 C 0.8227(4) 0.6541(5) 0.6480(3) 0.0784(14) Uani 1 1 d . . . . .
H3 H 0.904083 0.700043 0.654053 0.094 Uiso 1 1 calc R U . . .

loop_
_atom_site_aniso_label
_atom_site_aniso_U_11
_atom_site_aniso_U_22
_atom_site_aniso_U_33
_atom_site_aniso_U_23
_atom_site_aniso_U_13
_atom_site_aniso_U_12
P1 0.0429(4) 0.0372(5) 0.0328(4) -0.0038(4) -0.0012(4) -0.0037(4)
F1 0.0738(14) 0.0431(12) 0.0469(11) -0.0088(10) -0.0078(10) -0.0139(11)
F5 0.0414(10) 0.0830(16) 0.0675(13) -0.0066(13) 0.0053(11) -0.0092(12)
F2 0.0952(19) 0.0593(15) 0.0672(15) -0.0206(13) -0.0050(14) 0.0275(14)
F4 0.0810(17) 0.086(2) 0.101(2) -0.0015(16) -0.0135(15) -0.0467(15)
F3 0.131(2) 0.0456(15) 0.0981(19) -0.0216(14) -0.0343(19) -0.0111(16)
C7 0.0491(18) 0.0351(19) 0.0256(14) 0.0028(14) -0.0054(14) 0.0063(16)
C11 0.0440(18) 0.048(2) 0.0405(18) 0.0004(17) -0.0021(17) -0.0053(18)
C6 0.0452(18) 0.051(2) 0.0293(15) 0.0063(15) -0.0027(16) 0.0091(17)
C13 0.0489(19) 0.0353(19) 0.0380(18) 0.0003(15) 0.0032(16) -0.0026(16)
C1 0.0408(18) 0.050(2) 0.0326(16) 0.0034(15) -0.0057(15) -0.0021(16)
C14 0.059(2) 0.043(2) 0.0404(18) 0.0007(17) -0.0016(18) 0.0044(19)
C8 0.070(2) 0.040(2) 0.0356(16) -0.0007(16) -0.0117(19) 0.014(2)
C19 0.054(2) 0.0376(19) 0.0318(16) -0.0052(15) -0.0020(16) -0.0021(16)
C12 0.0434(17) 0.0382(19) 0.0311(16) 0.0051(14) -0.0050(15) -0.0041(15)
C20 0.0470(19) 0.073(3) 0.0435(19) -0.001(2) 0.0026(17) 0.000(2)
C15 0.074(3) 0.060(3) 0.050(2) 0.010(2) -0.008(2) 0.007(2)
C10 0.061(2) 0.052(3) 0.059(2) 0.009(2) -0.019(2) -0.022(2)
C18 0.066(2) 0.047(2) 0.048(2) -0.0027(19) 0.0092(19) 0.004(2)
C5 0.049(2) 0.074(3) 0.049(2) 0.007(2) 0.0032(18) 0.016(2)
C9 0.087(3) 0.036(2) 0.053(2) -0.0053(19) -0.021(2) -0.001(2)
C4 0.046(2) 0.115(4) 0.065(3) 0.009(3) 0.006(2) 0.015(3)
C24 0.079(3) 0.051(2) 0.046(2) -0.0007(19) 0.002(2) 0.019(2)
C2 0.050(2) 0.076(3) 0.057(2) 0.003(2) -0.0070(19) -0.015(2)
C23 0.117(4) 0.051(3) 0.048(2) 0.009(2) -0.007(3) 0.019(3)
C22 0.121(4) 0.052(3) 0.039(2) 0.003(2) 0.011(3) -0.022(3)
C21 0.071(3) 0.075(3) 0.048(2) -0.006(2) 0.019(2) -0.017(2)
C17 0.077(3) 0.054(3) 0.074(3) 0.006(2) 0.012(2) 0.025(2)
C16 0.070(3) 0.073(3) 0.069(3) 0.022(2) 0.001(2) 0.022(3)
C3 0.043(2) 0.116(4) 0.076(3) 0.014(3) -0.003(2) -0.015(3)

loop_
_atom_type_symbol
_atom_type_description
_atom_type_scat_dispersion_real
_atom_type_scat_dispersion_imag
_atom_type_scat_source
C C 0.0033 0.0016 'International Tables Vol C Tables 4.2.6.8 and 6.1.1.4'
H H 0.0000 0.0000 'International Tables Vol C Tables 4.2.6.8 and 6.1.1.4'
F F 0.0171 0.0103 'International Tables Vol C Tables 4.2.6.8 and 6.1.1.4'
P P 0.1023 0.0942 'International Tables Vol C Tables 4.2.6.8 and 6.1.1.4'

loop_
_exptl_crystal_face_index_h
_exptl_crystal_face_index_k
_exptl_crystal_face_index_l
_exptl_crystal_face_perp_dist
-1 0 5 0.0659
1 0 -5 0.0659
0 -4 -5 0.1055
1 5 0 0.1368
-5 0 -2 0.0741
5 0 2 0.0611
0 -2 5 0.1227
0 2 -5 0.1349

loop_
_geom_angle_atom_site_label_1
_geom_angle_atom_site_label_2
_geom_angle_atom_site_label_3
_geom_angle
_geom_angle_site_symmetry_1
_geom_angle_site_symmetry_3
_geom_angle_publ_flag
F1 P1 C13 88.63(13) . . ?
F1 P1 C1 90.96(14) . . ?
F1 P1 C19 87.96(13) . . ?
F1 P1 C12 177.12(14) . . ?
C13 P1 C12 93.70(15) . . ?
C1 P1 C13 119.98(15) . . ?
C1 P1 C12 86.40(15) . . ?
C19 P1 C13 121.68(16) . . ?
C19 P1 C1 118.27(15) . . ?
C19 P1 C12 92.26(15) . . ?
C8 C7 C6 128.1(3) . . ?
C8 C7 C12 119.6(3) . . ?
C12 C7 C6 112.3(3) . . ?
F5 C11 C12 120.6(3) . . ?
F5 C11 C10 118.1(3) . . ?
C12 C11 C10 121.3(4) . . ?
C1 C6 C7 113.5(3) . . ?
C1 C6 C5 119.7(4) . . ?
C5 C6 C7 126.7(3) . . ?
C14 C13 P1 119.7(3) . . ?
C14 C13 C18 118.1(3) . . ?
C18 C13 P1 122.1(3) . . ?
C6 C1 P1 115.2(3) . . ?
C2 C1 P1 124.7(3) . . ?
C2 C1 C6 120.2(3) . . ?
C13 C14 H14 119.2 . . ?
C15 C14 C13 121.6(4) . . ?
C15 C14 H14 119.2 . . ?
F2 C8 C7 121.7(3) . . ?
F2 C8 C9 117.7(3) . . ?
C9 C8 C7 120.6(4) . . ?
C20 C19 P1 122.0(3) . . ?
C24 C19 P1 118.7(3) . . ?
C24 C19 C20 119.2(3) . . ?
C7 C12 P1 112.6(2) . . ?
C11 C12 P1 128.8(3) . . ?
C11 C12 C7 118.5(3) . . ?
C19 C20 H20 120.1 . . ?
C21 C20 C19 119.9(4) . . ?
C21 C20 H20 120.1 . . ?
C14 C15 H15 120.2 . . ?
C14 C15 C16 119.7(4) . . ?
C16 C15 H15 120.2 . . ?
F4 C10 C11 120.3(4) . . ?
F4 C10 C9 119.9(4) . . ?
C9 C10 C11 119.8(4) . . ?
C13 C18 H18 119.8 . . ?
C17 C18 C13 120.5(4) . . ?
C17 C18 H18 119.8 . . ?
C6 C5 H5 120.3 . . ?
C4 C5 C6 119.4(4) . . ?
C4 C5 H5 120.3 . . ?
F3 C9 C8 120.1(4) . . ?
F3 C9 C10 119.8(4) . . ?
C10 C9 C8 120.1(3) . . ?
C5 C4 H4 119.4 . . ?
C3 C4 C5 121.3(4) . . ?
C3 C4 H4 119.4 . . ?
C19 C24 H24 120.0 . . ?
C19 C24 C23 120.1(4) . . ?
C23 C24 H24 120.0 . . ?
C1 C2 H2 120.5 . . ?
C1 C2 C3 119.1(4) . . ?
C3 C2 H2 120.5 . . ?
C24 C23 H23 119.9 . . ?
C22 C23 C24 120.1(4) . . ?
C22 C23 H23 119.9 . . ?
C23 C22 H22 120.1 . . ?
C23 C22 C21 119.8(4) . . ?
C21 C22 H22 120.1 . . ?
C20 C21 H21 119.5 . . ?
C22 C21 C20 120.9(4) . . ?
C22 C21 H21 119.5 . . ?
C18 C17 H17 120.0 . . ?
C16 C17 C18 119.9(4) . . ?
C16 C17 H17 120.0 . . ?
C15 C16 H16 119.9 . . ?
C17 C16 C15 120.2(4) . . ?
C17 C16 H16 119.9 . . ?
C4 C3 C2 120.4(4) . . ?
C4 C3 H3 119.8 . . ?
C2 C3 H3 119.8 . . ?

loop_
_geom_bond_atom_site_label_1
_geom_bond_atom_site_label_2
_geom_bond_distance
_geom_bond_site_symmetry_2
_geom_bond_publ_flag
P1 F1 1.697(2) . ?
P1 C13 1.826(4) . ?
P1 C1 1.822(3) . ?
P1 C19 1.819(3) . ?
P1 C12 1.911(3) . ?
F5 C11 1.350(4) . ?
F2 C8 1.345(4) . ?
F4 C10 1.347(4) . ?
F3 C9 1.344(4) . ?
C7 C6 1.471(5) . ?
C7 C8 1.380(5) . ?
C7 C12 1.398(5) . ?
C11 C12 1.368(4) . ?
C11 C10 1.382(5) . ?
C6 C1 1.392(5) . ?
C6 C5 1.394(5) . ?
C13 C14 1.383(5) . ?
C13 C18 1.389(5) . ?
C1 C2 1.389(5) . ?
C14 H14 0.9300 . ?
C14 C15 1.373(5) . ?
C8 C9 1.370(6) . ?
C19 C20 1.389(5) . ?
C19 C24 1.373(5) . ?
C20 H20 0.9300 . ?
C20 C21 1.370(5) . ?
C15 H15 0.9300 . ?
C15 C16 1.373(6) . ?
C10 C9 1.359(6) . ?
C18 H18 0.9300 . ?
C18 C17 1.387(5) . ?
C5 H5 0.9300 . ?
C5 C4 1.379(6) . ?
C4 H4 0.9300 . ?
C4 C3 1.358(7) . ?
C24 H24 0.9300 . ?
C24 C23 1.392(5) . ?
C2 H2 0.9300 . ?
C2 C3 1.398(6) . ?
C23 H23 0.9300 . ?
C23 C22 1.363(6) . ?
C22 H22 0.9300 . ?
C22 C21 1.367(6) . ?
C21 H21 0.9300 . ?
C17 H17 0.9300 . ?
C17 C16 1.373(6) . ?
C16 H16 0.9300 . ?
C3 H3 0.9300 . ?

loop_
_geom_torsion_atom_site_label_1
_geom_torsion_atom_site_label_2
_geom_torsion_atom_site_label_3
_geom_torsion_atom_site_label_4
_geom_torsion
_geom_torsion_site_symmetry_1
_geom_torsion_site_symmetry_2
_geom_torsion_site_symmetry_3
_geom_torsion_site_symmetry_4
_geom_torsion_publ_flag
P1 C13 C14 C15 -177.0(3) . . . . ?
P1 C13 C18 C17 177.7(3) . . . . ?
P1 C1 C2 C3 177.6(3) . . . . ?
P1 C19 C20 C21 -177.8(3) . . . . ?
P1 C19 C24 C23 178.1(3) . . . . ?
F1 P1 C13 C14 135.1(3) . . . . ?
F1 P1 C13 C18 -41.0(3) . . . . ?
F1 P1 C1 C6 179.4(2) . . . . ?
F1 P1 C1 C2 0.1(3) . . . . ?
F1 P1 C19 C20 82.9(3) . . . . ?
F1 P1 C19 C24 -95.2(3) . . . . ?
F5 C11 C12 P1 1.2(5) . . . . ?
F5 C11 C12 C7 179.5(3) . . . . ?
F5 C11 C10 F4 0.0(5) . . . . ?
F5 C11 C10 C9 179.3(3) . . . . ?
F2 C8 C9 F3 0.6(5) . . . . ?
F2 C8 C9 C10 -178.8(3) . . . . ?
F4 C10 C9 F3 0.6(6) . . . . ?
F4 C10 C9 C8 180.0(3) . . . . ?
C7 C6 C1 P1 -0.2(3) . . . . ?
C7 C6 C1 C2 179.1(3) . . . . ?
C7 C6 C5 C4 -178.2(3) . . . . ?
C7 C8 C9 F3 -179.1(3) . . . . ?
C7 C8 C9 C10 1.5(6) . . . . ?
C11 C10 C9 F3 -178.7(3) . . . . ?
C11 C10 C9 C8 0.7(6) . . . . ?
C6 C7 C8 F2 -3.1(5) . . . . ?
C6 C7 C8 C9 176.5(3) . . . . ?
C6 C7 C12 P1 0.9(3) . . . . ?
C6 C7 C12 C11 -177.7(3) . . . . ?
C6 C1 C2 C3 -1.7(5) . . . . ?
C6 C5 C4 C3 0.4(6) . . . . ?
C13 P1 C1 C6 -91.6(3) . . . . ?
C13 P1 C1 C2 89.1(3) . . . . ?
C13 P1 C19 C20 -4.2(4) . . . . ?
C13 P1 C19 C24 177.6(3) . . . . ?
C13 C14 C15 C16 -1.0(6) . . . . ?
C13 C18 C17 C16 -0.7(6) . . . . ?
C1 P1 C13 C14 44.8(4) . . . . ?
C1 P1 C13 C18 -131.3(3) . . . . ?
C1 P1 C19 C20 172.9(3) . . . . ?
C1 P1 C19 C24 -5.3(3) . . . . ?
C1 C6 C5 C4 -0.6(5) . . . . ?
C1 C2 C3 C4 1.4(7) . . . . ?
C14 C13 C18 C17 1.6(5) . . . . ?
C14 C15 C16 C17 1.9(7) . . . . ?
C8 C7 C6 C1 -179.8(3) . . . . ?
C8 C7 C6 C5 -2.1(5) . . . . ?
C8 C7 C12 P1 -179.7(2) . . . . ?
C8 C7 C12 C11 1.7(5) . . . . ?
C19 P1 C13 C14 -138.2(3) . . . . ?
C19 P1 C13 C18 45.7(3) . . . . ?
C19 P1 C1 C6 91.2(3) . . . . ?
C19 P1 C1 C2 -88.1(3) . . . . ?
C19 C20 C21 C22 -0.5(6) . . . . ?
C19 C24 C23 C22 -0.1(7) . . . . ?
C12 P1 C13 C14 -43.2(3) . . . . ?
C12 P1 C13 C18 140.7(3) . . . . ?
C12 P1 C1 C6 0.6(2) . . . . ?
C12 P1 C1 C2 -178.7(3) . . . . ?
C12 P1 C19 C20 -99.9(3) . . . . ?
C12 P1 C19 C24 81.9(3) . . . . ?
C12 C7 C6 C1 -0.4(4) . . . . ?
C12 C7 C6 C5 177.2(3) . . . . ?
C12 C7 C8 F2 177.6(3) . . . . ?
C12 C7 C8 C9 -2.7(5) . . . . ?
C12 C11 C10 F4 179.0(3) . . . . ?
C12 C11 C10 C9 -1.7(6) . . . . ?
C20 C19 C24 C23 -0.1(6) . . . . ?
C10 C11 C12 P1 -177.8(3) . . . . ?
C10 C11 C12 C7 0.5(5) . . . . ?
C18 C13 C14 C15 -0.8(6) . . . . ?
C18 C17 C16 C15 -1.1(7) . . . . ?
C5 C6 C1 P1 -178.1(3) . . . . ?
C5 C6 C1 C2 1.3(5) . . . . ?
C5 C4 C3 C2 -0.8(7) . . . . ?
C24 C19 C20 C21 0.4(6) . . . . ?
C24 C23 C22 C21 0.1(7) . . . . ?
C23 C22 C21 C20 0.2(7) . . . . ?

loop_
_exptl_oxdiff_crystal_face_indexfrac_h
_exptl_oxdiff_crystal_face_indexfrac_k
_exptl_oxdiff_crystal_face_indexfrac_l
_exptl_oxdiff_crystal_face_x
_exptl_oxdiff_crystal_face_y
_exptl_oxdiff_crystal_face_z
-1.0000 0.0000 5.0000 -0.1135 0.0467 -0.1686
1.0000 -0.0000 -5.0000 0.1135 -0.0467 0.1686
0.0000 -4.0000 -5.0000 0.2988 -0.1182 -0.0097
1.0000 5.0000 -0.0000 -0.2256 0.1052 0.2149
-5.0000 -0.0000 -2.0000 0.1754 0.3236 -0.1052
5.0000 0.0000 2.0000 -0.1754 -0.3236 0.1052
0.0000 -2.0000 5.0000 -0.0569 -0.0841 -0.2098
-0.0000 2.0000 -5.0000 0.0569 0.0841 0.2098
